data_1503655
loop_
_publ_author_name
'Wang, Xiang-Shan'
'Wu, Jian-Rong'
'Zhou, Jie'
'Tu, Shu-Jiang'

_publ_section_title
;
 Green Method for the Synthesis of Highly Substituted Cyclohexa-1,3-diene,
 Polyhydroindene, Polyhydronaphthalene, Isochromene, Isothiochromene, and
 Isoquinoline Derivatives in Ionic Liquids
;
_journal_issue 6
_journal_name_full 'Journal of Combinatorial Chemistry'
_journal_page_first 1011
_journal_paper_doi 10.1021/cc9000482
_journal_volume 11
_journal_year 2009
_chemical_formula_sum 'C24 H27 N5 O3'
_chemical_formula_weight 433.51
_chemical_name_systematic
; 
 ? 
;
_space_group_IT_number 15
_symmetry_cell_setting monoclinic
_symmetry_space_group_name_Hall '-C 2yc'
_symmetry_space_group_name_H-M 'C 1 2/c 1'
_atom_sites_solution_hydrogens geom
_atom_sites_solution_primary direct
_atom_sites_solution_secondary difmap
_audit_creation_method SHELXL-97
_cell_angle_alpha 90.00
_cell_angle_beta 99.1080(10)
_cell_angle_gamma 90.00
_cell_formula_units_Z 8
_cell_length_a 30.9404(4)
_cell_length_b 9.15780(10)
_cell_length_c 16.8812(2)
_cell_measurement_reflns_used 9113
_cell_measurement_temperature 296(2)
_cell_measurement_theta_max 26.81
_cell_measurement_theta_min 2.44
_cell_volume 4722.91(10)
_computing_cell_refinement 'Bruker SMART'
_computing_data_collection 'Bruker SMART'
_computing_data_reduction 'Bruker SAINT'
_computing_molecular_graphics 'Bruker SHELXTL'
_computing_publication_material 'Bruker SHELXTL'
_computing_structure_refinement 'SHELXL-97 (Sheldrick, 1997)'
_computing_structure_solution 'SHELXS-97 (Sheldrick, 1990)'
_diffrn_ambient_temperature 296(2)
_diffrn_measured_fraction_theta_full 0.998
_diffrn_measured_fraction_theta_max 0.998
_diffrn_measurement_device_type 'CCD area detector'
_diffrn_measurement_method 'phi and omega scans'
_diffrn_radiation_monochromator graphite
_diffrn_radiation_source 'fine-focus sealed tube'
_diffrn_radiation_type MoK\a
_diffrn_radiation_wavelength 0.71073
_diffrn_reflns_av_R_equivalents 0.0269
_diffrn_reflns_av_sigmaI/netI 0.0178
_diffrn_reflns_limit_h_max 40
_diffrn_reflns_limit_h_min -39
_diffrn_reflns_limit_k_max 11
_diffrn_reflns_limit_k_min -11
_diffrn_reflns_limit_l_max 21
_diffrn_reflns_limit_l_min -21
_diffrn_reflns_number 35942
_diffrn_reflns_theta_full 27.45
_diffrn_reflns_theta_max 27.45
_diffrn_reflns_theta_min 2.32
_exptl_absorpt_coefficient_mu 0.083
_exptl_absorpt_correction_type none
_exptl_crystal_colour yellow
_exptl_crystal_density_diffrn 1.219
_exptl_crystal_density_method 'not measured'
_exptl_crystal_description block
_exptl_crystal_F_000 1840
_exptl_crystal_size_max 0.485
_exptl_crystal_size_mid 0.272
_exptl_crystal_size_min 0.16
_refine_diff_density_max 0.347
_refine_diff_density_min -0.170
_refine_diff_density_rms 0.034
_refine_ls_extinction_method none
_refine_ls_goodness_of_fit_ref 1.009
_refine_ls_hydrogen_treatment mixed
_refine_ls_matrix_type full
_refine_ls_number_parameters 289
_refine_ls_number_reflns 5375
_refine_ls_number_restraints 0
_refine_ls_restrained_S_all 1.009
_refine_ls_R_factor_all 0.0665
_refine_ls_R_factor_gt 0.0477
_refine_ls_shift/su_max 0.001
_refine_ls_shift/su_mean 0.000
_refine_ls_structure_factor_coef Fsqd
_refine_ls_weighting_details 'calc w=1/[\s^2^(Fo^2^)+(0.0875P)^2^+1.8143P] where P=(Fo^2^+2Fc^2^)/3'
_refine_ls_weighting_scheme calc
_refine_ls_wR_factor_gt 0.1415
_refine_ls_wR_factor_ref 0.1587
_reflns_number_gt 3931
_reflns_number_total 5375
_reflns_threshold_expression >2sigma(I)
_cod_data_source_file cc9000482_si_006.cif
_cod_data_source_block ttt
_cod_depositor_comments
;
The following automatic conversions were performed:

'_symmetry_cell_setting' value 'Monoclinic' changed to 'monoclinic'
according to /home/saulius/struct/CIF-dictionaries/cif_core.dic
dictionary named 'cif_core.dic' version 2.4.2 from 2011-04-26.

Automatic conversion script
Id: cif_fix_values 1715 2011-07-08 13:25:40Z adriana 
;
_cod_original_sg_symbol_H-M C2/c
_cod_database_code 1503655

loop_
_symmetry_equiv_pos_as_xyz
'x, y, z'
'-x, y, -z+1/2'
'x+1/2, y+1/2, z'
'-x+1/2, y+1/2, -z+1/2'
'-x, -y, -z'
'x, -y, z-1/2'
'-x+1/2, -y+1/2, -z'
'x+1/2, -y+1/2, z-1/2'

loop_
_atom_site_label
_atom_site_type_symbol
_atom_site_fract_x
_atom_site_fract_y
_atom_site_fract_z
_atom_site_U_iso_or_equiv
_atom_site_adp_type
_atom_site_occupancy
_atom_site_symmetry_multiplicity
_atom_site_calc_flag
_atom_site_refinement_flags
O2 O 0.34047(5) -0.09181(14) 0.24873(7) 0.0678(4) Uani 1 1 d .
O1 O 0.31108(4) 0.09486(14) 0.13978(7) 0.0657(3) Uani 1 1 d .
C4 C 0.48282(5) 0.31262(17) 0.56376(8) 0.0453(3) Uani 1 1 d .
C2 C 0.40751(4) 0.30726(17) 0.48383(8) 0.0437(3) Uani 1 1 d .
N2 N 0.42030(4) 0.37652(19) 0.62478(8) 0.0634(4) Uani 1 1 d .
H2A H 0.4361 0.3933 0.6705 0.076 Uiso 1 1 calc R
H2B H 0.3924 0.3873 0.6190 0.076 Uiso 1 1 calc R
C11 C 0.51143(5) 0.3462(2) 0.63651(10) 0.0547(4) Uani 1 1 d .
C6 C 0.47165(5) 0.18970(19) 0.42865(9) 0.0498(4) Uani 1 1 d .
H6A H 0.4624 0.0940 0.4458 0.060 Uiso 1 1 calc R
C14 C 0.39931(5) 0.23681(19) 0.33576(9) 0.0474(4) Uani 1 1 d .
C13 C 0.37975(5) 0.18066(18) 0.49618(9) 0.0477(4) Uani 1 1 d .
C5 C 0.50287(5) 0.25634(17) 0.49693(9) 0.0454(3) Uani 1 1 d .
C19 C 0.38320(5) 0.33565(19) 0.27691(9) 0.0514(4) Uani 1 1 d .
H19A H 0.3920 0.4327 0.2819 0.062 Uiso 1 1 calc R
C17 C 0.34019(5) 0.14899(19) 0.20184(8) 0.0485(4) Uani 1 1 d .
C12 C 0.37850(5) 0.43621(19) 0.46634(9) 0.0490(4) Uani 1 1 d .
C1 C 0.43119(5) 0.28644(18) 0.40840(9) 0.0476(4) Uani 1 1 d .
H1A H 0.4417 0.3831 0.3953 0.057 Uiso 1 1 calc R
C3 C 0.43925(5) 0.33350(17) 0.56233(8) 0.0449(3) Uani 1 1 d .
C15 C 0.38603(5) 0.09157(19) 0.32642(9) 0.0503(4) Uani 1 1 d .
H15A H 0.3974 0.0234 0.3650 0.060 Uiso 1 1 calc R
N4 N 0.35865(6) 0.08188(18) 0.50451(10) 0.0686(4) Uani 1 1 d .
C16 C 0.35639(5) 0.04681(18) 0.26116(9) 0.0489(4) Uani 1 1 d .
C18 C 0.35386(5) 0.29149(19) 0.21004(9) 0.0521(4) Uani 1 1 d .
H18A H 0.3434 0.3592 0.1706 0.062 Uiso 1 1 calc R
C10 C 0.54612(5) 0.2600(2) 0.49754(10) 0.0546(4) Uani 1 1 d .
H10A H 0.5634 0.3008 0.5421 0.066 Uiso 1 1 calc R
N1 N 0.53513(5) 0.3733(2) 0.69337(9) 0.0779(5) Uani 1 1 d .
N3 N 0.35726(5) 0.53615(19) 0.45035(10) 0.0695(4) Uani 1 1 d .
C9 C 0.56854(6) 0.2037(2) 0.43226(12) 0.0670(5) Uani 1 1 d .
H9A H 0.5949 0.1522 0.4555 0.080 Uiso 1 1 calc R
H9B H 0.5771 0.2851 0.4014 0.080 Uiso 1 1 calc R
C8 C 0.53923(6) 0.1014(3) 0.37703(12) 0.0708(5) Uani 1 1 d .
H8A H 0.5370 0.0085 0.4037 0.085 Uiso 1 1 calc R
H8B H 0.5519 0.0839 0.3288 0.085 Uiso 1 1 calc R
C7 C 0.49388(6) 0.1684(3) 0.35471(10) 0.0676(5) Uani 1 1 d .
H7A H 0.4760 0.1053 0.3167 0.081 Uiso 1 1 calc R
H7B H 0.4964 0.2621 0.3290 0.081 Uiso 1 1 calc R
C20 C 0.29672(8) 0.1897(3) 0.07458(12) 0.0865(7) Uani 1 1 d .
H20A H 0.2764 0.1391 0.0352 0.130 Uiso 1 1 calc R
H20B H 0.3214 0.2209 0.0509 0.130 Uiso 1 1 calc R
H20C H 0.2827 0.2733 0.0935 0.130 Uiso 1 1 calc R
C21 C 0.35507(10) -0.1985(2) 0.30767(15) 0.0921(8) Uani 1 1 d .
H21A H 0.3414 -0.2904 0.2920 0.138 Uiso 1 1 calc R
H21B H 0.3474 -0.1689 0.3582 0.138 Uiso 1 1 calc R
H21C H 0.3863 -0.2086 0.3128 0.138 Uiso 1 1 calc R
N5 N 0.26113(5) 0.69818(18) 0.13563(11) 0.0669(4) Uani 1 1 d .
O3 O 0.32688(4) 0.61452(16) 0.11653(9) 0.0752(4) Uani 1 1 d .
C24 C 0.29988(6) 0.7108(2) 0.11424(10) 0.0576(4) Uani 1 1 d .
H24A H 0.3073 0.8017 0.0957 0.069 Uiso 1 1 calc R
C23 C 0.24775(11) 0.5637(4) 0.1667(3) 0.1617(18) Uani 1 1 d .
H23A H 0.2708 0.4931 0.1682 0.243 Uiso 1 1 calc R
H23B H 0.2220 0.5285 0.1329 0.243 Uiso 1 1 calc R
H23C H 0.2414 0.5789 0.2200 0.243 Uiso 1 1 calc R
C22 C 0.23053(8) 0.8191(3) 0.1302(2) 0.1037(9) Uani 1 1 d .
H22A H 0.2435 0.9037 0.1100 0.156 Uiso 1 1 calc R
H22B H 0.2235 0.8399 0.1824 0.156 Uiso 1 1 calc R
H22C H 0.2043 0.7936 0.0945 0.156 Uiso 1 1 calc R

loop_
_atom_site_aniso_label
_atom_site_aniso_U_11
_atom_site_aniso_U_22
_atom_site_aniso_U_33
_atom_site_aniso_U_23
_atom_site_aniso_U_13
_atom_site_aniso_U_12
O2 0.0828(9) 0.0564(7) 0.0562(7) 0.0023(5) -0.0140(6) 0.0015(6)
O1 0.0694(8) 0.0725(8) 0.0468(6) 0.0007(5) -0.0167(5) 0.0039(6)
C4 0.0378(7) 0.0566(9) 0.0398(7) 0.0017(6) 0.0015(6) -0.0065(6)
C2 0.0348(7) 0.0542(9) 0.0408(7) 0.0013(6) 0.0024(5) -0.0031(6)
N2 0.0417(7) 0.1044(12) 0.0435(7) -0.0131(7) 0.0049(6) 0.0041(7)
C11 0.0398(8) 0.0786(12) 0.0454(8) -0.0008(8) 0.0062(6) -0.0078(8)
C6 0.0423(8) 0.0657(10) 0.0413(7) 0.0017(7) 0.0060(6) 0.0019(7)
C14 0.0390(7) 0.0629(10) 0.0398(7) 0.0011(6) 0.0052(6) -0.0003(7)
C13 0.0442(8) 0.0546(9) 0.0445(8) 0.0005(7) 0.0075(6) -0.0007(7)
C5 0.0379(7) 0.0556(9) 0.0424(7) 0.0056(6) 0.0055(6) -0.0011(6)
C19 0.0482(8) 0.0603(10) 0.0456(8) 0.0060(7) 0.0071(6) -0.0034(7)
C17 0.0428(8) 0.0654(10) 0.0356(7) -0.0009(6) 0.0006(6) 0.0065(7)
C12 0.0418(8) 0.0549(9) 0.0489(8) 0.0008(7) 0.0023(6) -0.0059(7)
C1 0.0402(8) 0.0604(9) 0.0416(7) 0.0038(6) 0.0047(6) -0.0033(6)
C3 0.0394(7) 0.0545(9) 0.0403(7) 0.0007(6) 0.0043(6) -0.0032(6)
C15 0.0480(8) 0.0627(10) 0.0383(7) 0.0069(6) 0.0011(6) 0.0094(7)
N4 0.0727(10) 0.0636(10) 0.0736(10) -0.0005(8) 0.0241(8) -0.0140(8)
C16 0.0491(8) 0.0565(9) 0.0397(7) -0.0012(6) 0.0025(6) 0.0047(7)
C18 0.0492(9) 0.0637(10) 0.0422(8) 0.0088(7) 0.0040(6) 0.0049(7)
C10 0.0390(8) 0.0668(10) 0.0577(9) 0.0020(8) 0.0070(7) -0.0033(7)
N1 0.0507(8) 0.1305(16) 0.0498(8) -0.0079(9) -0.0003(7) -0.0154(9)
N3 0.0628(9) 0.0631(10) 0.0794(11) 0.0064(8) 0.0013(8) 0.0064(8)
C9 0.0437(9) 0.0871(14) 0.0727(12) 0.0047(10) 0.0171(8) 0.0070(9)
C8 0.0611(11) 0.0932(15) 0.0608(11) -0.0011(10) 0.0181(9) 0.0155(10)
C7 0.0532(10) 0.1051(15) 0.0454(9) -0.0025(9) 0.0101(7) 0.0116(10)
C20 0.1013(17) 0.0877(15) 0.0562(11) 0.0013(10) -0.0310(11) 0.0203(12)
C21 0.124(2) 0.0586(12) 0.0805(14) 0.0095(10) -0.0234(13) 0.0048(12)
N5 0.0440(8) 0.0703(10) 0.0887(11) -0.0054(8) 0.0171(7) 0.0018(7)
O3 0.0519(7) 0.0768(9) 0.1021(11) 0.0041(8) 0.0282(7) 0.0078(6)
C24 0.0484(9) 0.0654(11) 0.0608(10) -0.0048(8) 0.0140(7) -0.0023(8)
C23 0.106(2) 0.103(2) 0.304(5) 0.054(3) 0.119(3) 0.0134(18)
C22 0.0617(13) 0.0962(18) 0.154(3) -0.0165(17) 0.0194(15) 0.0206(12)

loop_
_atom_type_symbol
_atom_type_description
_atom_type_scat_dispersion_real
_atom_type_scat_dispersion_imag
_atom_type_scat_source
C C 0.0033 0.0016 'International Tables Vol C Tables 4.2.6.8 and 6.1.1.4'
H H 0.0000 0.0000 'International Tables Vol C Tables 4.2.6.8 and 6.1.1.4'
N N 0.0061 0.0033 'International Tables Vol C Tables 4.2.6.8 and 6.1.1.4'
O O 0.0106 0.0060 'International Tables Vol C Tables 4.2.6.8 and 6.1.1.4'

loop_
_geom_angle_atom_site_label_1
_geom_angle_atom_site_label_2
_geom_angle_atom_site_label_3
_geom_angle
C16 O2 C21 117.78(14)
C17 O1 C20 117.53(15)
C3 C4 C11 117.58(13)
C3 C4 C5 125.18(13)
C11 C4 C5 117.23(13)
C13 C2 C12 107.80(12)
C13 C2 C3 107.90(12)
C12 C2 C3 109.30(12)
C13 C2 C1 111.94(13)
C12 C2 C1 106.19(12)
C3 C2 C1 113.54(11)
C3 N2 H2A 120.0
C3 N2 H2B 120.0
H2A N2 H2B 120.0
N1 C11 C4 178.17(17)
C5 C6 C1 109.80(13)
C5 C6 C7 110.99(13)
C1 C6 C7 110.47(13)
C5 C6 H6A 108.5
C1 C6 H6A 108.5
C7 C6 H6A 108.5
C19 C14 C15 118.62(14)
C19 C14 C1 120.05(15)
C15 C14 C1 121.32(14)
N4 C13 C2 178.70(18)
C10 C5 C4 122.04(14)
C10 C5 C6 122.31(14)
C4 C5 C6 115.62(12)
C14 C19 C18 120.60(16)
C14 C19 H19A 119.7
C18 C19 H19A 119.7
O1 C17 C18 125.40(14)
O1 C17 C16 115.08(15)
C18 C17 C16 119.52(14)
N3 C12 C2 177.09(18)
C14 C1 C6 114.34(13)
C14 C1 C2 111.29(11)
C6 C1 C2 111.00(12)
C14 C1 H1A 106.6
C6 C1 H1A 106.6
C2 C1 H1A 106.6
N2 C3 C4 125.63(14)
N2 C3 C2 115.03(12)
C4 C3 C2 119.34(13)
C16 C15 C14 121.38(15)
C16 C15 H15A 119.3
C14 C15 H15A 119.3
O2 C16 C15 125.24(14)
O2 C16 C17 115.51(13)
C15 C16 C17 119.25(16)
C17 C18 C19 120.60(15)
C17 C18 H18A 119.7
C19 C18 H18A 119.7
C5 C10 C9 124.77(16)
C5 C10 H10A 117.6
C9 C10 H10A 117.6
C10 C9 C8 111.50(15)
C10 C9 H9A 109.3
C8 C9 H9A 109.3
C10 C9 H9B 109.3
C8 C9 H9B 109.3
H9A C9 H9B 108.0
C9 C8 C7 109.92(17)
C9 C8 H8A 109.7
C7 C8 H8A 109.7
C9 C8 H8B 109.7
C7 C8 H8B 109.7
H8A C8 H8B 108.2
C8 C7 C6 111.41(15)
C8 C7 H7A 109.3
C6 C7 H7A 109.3
C8 C7 H7B 109.3
C6 C7 H7B 109.3
H7A C7 H7B 108.0
O1 C20 H20A 109.5
O1 C20 H20B 109.5
H20A C20 H20B 109.5
O1 C20 H20C 109.5
H20A C20 H20C 109.5
H20B C20 H20C 109.5
O2 C21 H21A 109.5
O2 C21 H21B 109.5
H21A C21 H21B 109.5
O2 C21 H21C 109.5
H21A C21 H21C 109.5
H21B C21 H21C 109.5
C24 N5 C23 120.62(18)
C24 N5 C22 122.10(19)
C23 N5 C22 117.3(2)
O3 C24 N5 125.67(18)
O3 C24 H24A 117.2
N5 C24 H24A 117.2
N5 C23 H23A 109.5
N5 C23 H23B 109.5
H23A C23 H23B 109.5
N5 C23 H23C 109.5
H23A C23 H23C 109.5
H23B C23 H23C 109.5
N5 C22 H22A 109.5
N5 C22 H22B 109.5
H22A C22 H22B 109.5
N5 C22 H22C 109.5
H22A C22 H22C 109.5
H22B C22 H22C 109.5

loop_
_geom_bond_atom_site_label_1
_geom_bond_atom_site_label_2
_geom_bond_distance
O2 C16 1.366(2)
O2 C21 1.417(2)
O1 C17 1.3625(18)
O1 C20 1.417(2)
C4 C3 1.358(2)
C4 C11 1.429(2)
C4 C5 1.464(2)
C2 C13 1.477(2)
C2 C12 1.484(2)
C2 C3 1.538(2)
C2 C1 1.578(2)
N2 C3 1.344(2)
N2 H2A 0.8600
N2 H2B 0.8600
C11 N1 1.139(2)
C6 C5 1.510(2)
C6 C1 1.528(2)
C6 C7 1.530(2)
C6 H6A 0.9800
C14 C19 1.378(2)
C14 C15 1.394(2)
C14 C1 1.517(2)
C13 N4 1.137(2)
C5 C10 1.337(2)
C19 C18 1.392(2)
C19 H19A 0.9300
C17 C18 1.372(2)
C17 C16 1.404(2)
C12 N3 1.134(2)
C1 H1A 0.9800
C15 C16 1.379(2)
C15 H15A 0.9300
C18 H18A 0.9300
C10 C9 1.485(3)
C10 H10A 0.9300
C9 C8 1.517(3)
C9 H9A 0.9700
C9 H9B 0.9700
C8 C7 1.523(3)
C8 H8A 0.9700
C8 H8B 0.9700
C7 H7A 0.9700
C7 H7B 0.9700
C20 H20A 0.9600
C20 H20B 0.9600
C20 H20C 0.9600
C21 H21A 0.9600
C21 H21B 0.9600
C21 H21C 0.9600
N5 C24 1.311(2)
N5 C23 1.426(3)
N5 C22 1.450(3)
O3 C24 1.211(2)
C24 H24A 0.9300
C23 H23A 0.9600
C23 H23B 0.9600
C23 H23C 0.9600
C22 H22A 0.9600
C22 H22B 0.9600
C22 H22C 0.9600

loop_
_geom_hbond_atom_site_label_D
_geom_hbond_atom_site_label_H
_geom_hbond_atom_site_label_A
_geom_hbond_distance_DH
_geom_hbond_distance_HA
_geom_hbond_distance_DA
_geom_hbond_angle_DHA
_geom_hbond_site_symmetry_A
N2 H2A N1 0.86 2.34 3.160(2) 160.6 2_656
N2 H2B O3 0.86 2.02 2.8726(18) 171.2 6_566

loop_
_geom_torsion_atom_site_label_1
_geom_torsion_atom_site_label_2
_geom_torsion_atom_site_label_3
_geom_torsion_atom_site_label_4
_geom_torsion
C3 C4 C11 N1 -158(7)
C5 C4 C11 N1 22(7)
C12 C2 C13 N4 121(9)
C3 C2 C13 N4 -122(9)
C1 C2 C13 N4 4(9)
C3 C4 C5 C10 169.16(16)
C11 C4 C5 C10 -11.8(2)
C3 C4 C5 C6 -12.7(2)
C11 C4 C5 C6 166.36(15)
C1 C6 C5 C10 -137.89(16)
C7 C6 C5 C10 -15.5(2)
C1 C6 C5 C4 43.99(18)
C7 C6 C5 C4 166.42(15)
C15 C14 C19 C18 0.8(2)
C1 C14 C19 C18 -179.87(14)
C20 O1 C17 C18 6.2(3)
C20 O1 C17 C16 -174.33(17)
C13 C2 C12 N3 -134(4)
C3 C2 C12 N3 109(4)
C1 C2 C12 N3 -14(4)
C19 C14 C1 C6 -131.84(15)
C15 C14 C1 C6 47.48(19)
C19 C14 C1 C2 101.42(16)
C15 C14 C1 C2 -79.26(18)
C5 C6 C1 C14 174.95(12)
C7 C6 C1 C14 52.22(19)
C5 C6 C1 C2 -58.15(17)
C7 C6 C1 C2 179.11(14)
C13 C2 C1 C14 48.29(17)
C12 C2 C1 C14 -69.11(16)
C3 C2 C1 C14 170.76(13)
C13 C2 C1 C6 -80.27(15)
C12 C2 C1 C6 162.34(13)
C3 C2 C1 C6 42.20(18)
C11 C4 C3 N2 -3.4(3)
C5 C4 C3 N2 175.66(16)
C11 C4 C3 C2 176.50(14)
C5 C4 C3 C2 -4.4(2)
C13 C2 C3 N2 -66.32(18)
C12 C2 C3 N2 50.65(18)
C1 C2 C3 N2 169.00(14)
C13 C2 C3 C4 113.76(16)
C12 C2 C3 C4 -129.28(15)
C1 C2 C3 C4 -10.9(2)
C19 C14 C15 C16 -1.9(2)
C1 C14 C15 C16 178.73(14)
C21 O2 C16 C15 0.6(3)
C21 O2 C16 C17 -178.72(18)
C14 C15 C16 O2 -177.57(15)
C14 C15 C16 C17 1.8(2)
O1 C17 C16 O2 -0.5(2)
C18 C17 C16 O2 178.96(15)
O1 C17 C16 C15 -179.93(14)
C18 C17 C16 C15 -0.4(2)
O1 C17 C18 C19 178.75(14)
C16 C17 C18 C19 -0.7(2)
C14 C19 C18 C17 0.5(2)
C4 C5 C10 C9 179.41(17)
C6 C5 C10 C9 1.4(3)
C5 C10 C9 C8 -17.3(3)
C10 C9 C8 C7 46.5(2)
C9 C8 C7 C6 -62.7(2)
C5 C6 C7 C8 45.5(2)
C1 C6 C7 C8 167.53(17)
C23 N5 C24 O3 1.7(4)
C22 N5 C24 O3 -179.3(2)
